data_4337613
loop_
_publ_author_name
'Esteban, Jordi'
'Font-Bardia, Merc\`e'
'Costa, Jos\'e S\'anchez'
'Teat, Simon J.'
'Escuer, Albert'

_publ_section_title
;
 New topologies in pentanuclear nickel/oximato clusters: structural and
 magnetic characterization.
;
_journal_issue 6
_journal_name_full 'Inorganic chemistry'
_journal_page_first 3194
_journal_page_last 3203
_journal_paper_doi 10.1021/ic500057j
_journal_volume 53
_journal_year 2014
_chemical_formula_moiety 'C98 H75 N12 Ni5 O17, C8 H20 N, 3(CH2Cl2), H2O'
_chemical_formula_sum 'C109 H102 Cl6 N13 Ni5 O18'
_chemical_formula_weight 2388.19
_chemical_name_systematic
;
 ? 
;
_space_group_crystal_system monoclinic
_space_group_IT_number 14
_space_group_name_Hall '-P 2ybc'
_space_group_name_H-M_alt 'P 1 21/c 1'
_symmetry_space_group_name_Hall '-P 2ybc'
_symmetry_space_group_name_H-M 'P 1 21/c 1'
_atom_sites_solution_hydrogens geom
_atom_sites_solution_primary direct
_atom_sites_solution_secondary difmap
_audit_creation_date 2013-01-31
_audit_creation_method
;
  Olex2 1.2
  (compiled Dec  5 2012 16:20:19, GUI svn.r4385)
;
_cell_angle_alpha 90.00
_cell_angle_beta 112.758(5)
_cell_angle_gamma 90.00
_cell_formula_units_Z 4
_cell_length_a 16.7339(18)
_cell_length_b 24.440(3)
_cell_length_c 28.002(3)
_cell_measurement_reflns_used 6675
_cell_measurement_temperature 100(2)
_cell_measurement_theta_max 20.9785
_cell_measurement_theta_min 2.9965
_cell_volume 10561(2)
_computing_cell_refinement 'Bruker SAINT v7.56a'
_computing_data_collection 'Bruker APEX 2'
_computing_data_reduction 'Bruker SAINT v7.56a'
_computing_molecular_graphics
;
O. V. Dolomanov, L. J. Bourhis, R. J. Gildea, J. A. K. Howard and H. Puschmann,
OLEX2: a complete structure solution, refinement and analysis program.
J. Appl. Cryst. (2009). 42, 339-341.
;
_computing_publication_material
;
O. V. Dolomanov, L. J. Bourhis, R. J. Gildea, J. A. K. Howard and H. Puschmann,
OLEX2: a complete structure solution, refinement and analysis program.
J. Appl. Cryst. (2009). 42, 339-341.
;
_computing_structure_refinement 'Bruker SHELXTL'
_computing_structure_solution 'Bruker SHELXTL'
_diffrn_ambient_temperature 100(2)
_diffrn_measured_fraction_theta_full 0.996
_diffrn_measured_fraction_theta_max 0.996
_diffrn_measurement_device_type '\w rotation with narrow frames'
_diffrn_radiation_monochromator 'Bruker APEX II CCD diffractometer'
_diffrn_radiation_type synchrotron
_diffrn_radiation_wavelength 0.77490
_diffrn_reflns_av_R_equivalents 0.0733
_diffrn_reflns_av_unetI/netI 0.0526
_diffrn_reflns_limit_h_max 15
_diffrn_reflns_limit_h_min -15
_diffrn_reflns_limit_k_max 22
_diffrn_reflns_limit_k_min -22
_diffrn_reflns_limit_l_max 25
_diffrn_reflns_limit_l_min -25
_diffrn_reflns_number 41911
_diffrn_reflns_theta_full 20.82
_diffrn_reflns_theta_max 20.82
_diffrn_reflns_theta_min 2.87
_diffrn_source 'Advanced Light Source station 11.3.1'
_exptl_absorpt_coefficient_mu 1.374
_exptl_absorpt_correction_T_max 0.74
_exptl_absorpt_correction_T_min 0.60
_exptl_absorpt_correction_type multi-scan
_exptl_absorpt_process_details 'SADABS v2.10 Bruker AXS Madison WI US'
_exptl_crystal_colour 'dark green'
_exptl_crystal_density_diffrn 1.502
_exptl_crystal_density_method 'not measured'
_exptl_crystal_description block
_exptl_crystal_F_000 4931
_exptl_crystal_size_max 0.2
_exptl_crystal_size_mid 0.15
_exptl_crystal_size_min 0.1
_refine_diff_density_max 0.749
_refine_diff_density_min -0.697
_refine_diff_density_rms 0.089
_refine_ls_extinction_method none
_refine_ls_goodness_of_fit_ref 1.031
_refine_ls_hydrogen_treatment mixed
_refine_ls_matrix_type full
_refine_ls_number_parameters 1354
_refine_ls_number_reflns 8501
_refine_ls_number_restraints 55
_refine_ls_restrained_S_all 1.031
_refine_ls_R_factor_all 0.1081
_refine_ls_R_factor_gt 0.0725
_refine_ls_shift/su_max 0.000
_refine_ls_shift/su_mean 0.000
_refine_ls_structure_factor_coef Fsqd
_refine_ls_weighting_details 'calc w=1/[\s^2^(Fo^2^)+(0.1306P)^2^+37.3646P] where P=(Fo^2^+2Fc^2^)/3'
_refine_ls_weighting_scheme calc
_refine_ls_wR_factor_gt 0.1940
_refine_ls_wR_factor_ref 0.2217
_reflns_number_gt 5654
_reflns_number_total 8501
_reflns_threshold_expression >2sigma(I)
_cod_data_source_file ic500057j_si_001.cif
_cod_data_source_block je280
_cod_database_code 4337613
_olex2_refinement_description
;
1. Others
 Fixed Uiso: H6(0.086) H13B(0.127) H4(0.088) H1(0.096) H52(0.108) H2(0.107)
 H8(0.103) H3(0.098) H32(0.109) H4A(0.087) H36(0.131) H33(0.137) H34(0.165)
 H35(0.169) H30(0.08) H9(0.107) H10(0.1) H11(0.094) H15(0.083) H16(0.096)
 H17(0.095) H18(0.087) H22(0.083) H23(0.089) H24(0.096) H25(0.096) H38(0.099)
 H5A(0.151) H0A(0.192) H2A(0.238) H3A(0.245) H4AA(0.17) H29(0.083) H40(0.15)
 H41(0.091) H0B(0.106) H39(0.107) H8A(0.107) H7A(0.1) H84(0.082) H83(0.103)
 H82(0.089) H81(0.095) H80(0.092) H72(0.086) H78(0.104) H77(0.121) H76(0.125)
 H75(0.127) H74(0.104) H1B(0.137) H66(0.092) H67(0.117) H68(0.141) H69(0.131)
 H3B(0.117) H70(0.11) H58(0.085) H2B(0.129) H60(0.103) H61(0.125) H62(0.151)
 H63(0.192) H64(0.152) H46(0.115) H47(0.137) H48(0.143) H49(0.153) H50(0.136)
 H56(0.116) H55(0.168) H54(0.151) H53(0.126) H44(0.087) H91A(0.128) H91B(0.128)
 H92A(0.069) H92B(0.069) H92C(0.069) H87A(0.137) H87B(0.137) H88A(0.162)
 H88B(0.162) H88C(0.162) H86A(0.15) H86B(0.15) H85A(0.114) H85B(0.114)
 H85C(0.114) H90A(0.133) H90B(0.133) H89A(0.078) H89B(0.078) H89C(0.078)
 Fixed X: H6(0.2568) H13B(0.2413) H4(0.2519) H1(0.2227) H52(0.0365) H2(0.1464)
 H8(0.2054) H3(-0.0023) H32(0.0091) H4A(-0.0698) H36(0.1773) H33(-0.0386)
 H34(0.0173) H35(0.1223) H30(0.1751) H9(0.1241) H10(-0.0248) H11(-0.0857)
 H15(0.4578) H16(0.5097) H17(0.4372) H18(0.3081) H22(0.4604) H23(0.5182)
 H24(0.4464) H25(0.3192) H38(-0.0327) H5A(0.3525) H0A(0.318) H2A(0.3695)
 H3A(0.4556) H4AA(0.49) H29(0.4778) H40(-0.1051) H41(0.4518) H0B(0.5674)
 H39(0.7067) H8A(0.7371) H7A(0.6221) H84(0.5668) H83(0.6475) H82(0.6993)
 H81(0.6723) H80(0.5906) H72(0.5173) H78(0.6127) H77(0.6881) H76(0.6784)
 H75(0.6003) H74(0.5319) H1B(0.0285) H66(0.4473) H67(0.5648) H68(0.7052)
 H69(0.7272) H3B(0.1258) H70(0.6101) H58(0.4614) H2B(-0.1335) H60(0.3412)
 H61(0.3048) H62(0.3497) H63(0.4304) H64(0.4716) H46(0.3433) H47(0.4709)
 H48(0.4709) H49(0.3408) H50(0.216) H56(0.2571) H55(0.208) H54(0.0836) H53(-
 0.0063) H44(0.1329) H91A(-0.2098) H91B(-0.1722) H92A(-0.1057) H92B(-0.0308)
 H92C(-0.0889) H87A(-0.024) H87B(-0.0008) H88A(-0.0906) H88B(-0.0898) H88C(-
 0.001) H86A(-0.045) H86B(-0.0756) H85A(-0.1881) H85B(-0.1457) H85C(-0.2186)
 H90A(-0.2232) H90B(-0.2468) H89A(-0.2275) H89B(-0.1634) H89C(-0.1276)
 Fixed Y: H6(-0.1812) H13B(-0.3377) H4(-0.2884) H1(0.0243) H52(-0.1175)
 H2(0.1023) H8(-0.4822) H3(0.0938) H32(-0.1672) H4A(0.0105) H36(-0.1871) H33(-
 0.0883) H34(-0.0578) H35(-0.1075) H30(-0.2523) H9(-0.5565) H10(-0.5442) H11(-
 0.4586) H15(-0.2781) H16(-0.3166) H17(-0.3892) H18(-0.4193) H22(-0.193) H23(-
 0.1574) H24(-0.0875) H25(-0.0522) H38(-0.2577) H5A(0.0315) H0A(0.1225)
 H2A(0.1628) H3A(0.112) H4AA(0.021) H29(-0.0536) H40(-0.3965) H41(-0.0362) H0B(-
 0.0388) H39(-0.0411) H8A(-0.0441) H7A(-0.0448) H84(-0.3075) H83(-0.3227) H82(-
 0.2495) H81(-0.1599) H80(-0.1454) H72(-0.1716) H78(-0.1541) H77(-0.1786) H76(-
 0.2686) H75(-0.3318) H74(-0.3081) H1B(-0.4006) H66(-0.4257) H67(-0.4282) H68(-
 0.4295) H69(-0.4251) H3B(-0.3297) H70(-0.4253) H58(-0.4075) H2B(-0.3259) H60(-
 0.495) H61(-0.5851) H62(-0.6261) H63(-0.5782) H64(-0.4883) H46(-0.1648) H47(-
 0.2053) H48(-0.2568) H49(-0.2735) H50(-0.2397) H56(-0.1099) H55(-0.0272)
 H54(0.0128) H53(-0.0312) H44(-0.2046) H91A(-0.1717) H91B(-0.1918) H92A(-
 0.1073) H92B(-0.1482) H92C(-0.1168) H87A(-0.2895) H87B(-0.2281) H88A(-0.2419)
 H88B(-0.3056) H88C(-0.2748) H86A(-0.2014) H86B(-0.2616) H85A(-0.1657) H85B(-
 0.1956) H85C(-0.226) H90A(-0.2783) H90B(-0.2606) H89A(-0.3618) H89B(-0.3367)
 H89C(-0.3521)
 Fixed Z: H6(-0.1685) H13B(-0.0833) H4(-0.1596) H1(-0.1647) H52(-0.0992) H2(-
 0.1602) H8(-0.1573) H3(-0.1777) H32(-0.3699) H4A(-0.2035) H36(-0.4378) H33(-
 0.4169) H34(-0.4732) H35(-0.4867) H30(-0.3793) H9(-0.1534) H10(-0.1731) H11(-
 0.1966) H15(-0.2687) H16(-0.3278) H17(-0.3797) H18(-0.3744) H22(-0.2785) H23(-
 0.333) H24(-0.3899) H25(-0.3855) H38(-0.3701) H5A(-0.2085) H0A(-0.1988) H2A(-
 0.1165) H3A(-0.044) H4AA(-0.0537) H29(-0.099) H40(-0.4542) H41(-0.2312) H0B(-
 0.2604) H39(-0.2017) H8A(-0.1138) H7A(-0.0845) H84(-0.1646) H83(-0.2147) H82(-
 0.2467) H81(-0.2278) H80(-0.179) H72(-0.1315) H78(-0.0519) H77(0.0347)
 H76(0.0598) H75(-0.0003) H74(-0.0863) H1B(-0.4603) H66(-0.215) H67(-0.2414)
 H68(-0.1775) H69(-0.0902) H3B(-0.4278) H70(-0.0657) H58(-0.0861) H2B(-0.4063)
 H60(-0.1965) H61(-0.1873) H62(-0.1089) H63(-0.0367) H64(-0.0438) H46(-0.0489)
 H47(0.0085) H48(0.0783) H49(0.0867) H50(0.0289) H56(0.0307) H55(0.0499) H54(-
 0.0014) H53(-0.0793) H44(-0.055) H91A(-0.6024) H91B(-0.6439) H92A(-0.6191)
 H92B(-0.5846) H92C(-0.5594) H87A(-0.562) H87B(-0.5708) H88A(-0.6634) H88B(-
 0.6502) H88C(-0.6419) H86A(-0.5059) H86B(-0.4986) H85A(-0.5177) H85B(-0.4627)
 H85C(-0.5103) H90A(-0.6318) H90B(-0.5839) H89A(-0.5861) H89B(-0.5321) H89C(-
 0.5758)
;

loop_
_space_group_symop_id
_space_group_symop_operation_xyz
1 'x, y, z'
2 '-x, y+1/2, -z+1/2'
3 '-x, -y, -z'
4 'x, -y-1/2, z-1/2'

loop_
_atom_site_label
_atom_site_type_symbol
_atom_site_fract_x
_atom_site_fract_y
_atom_site_fract_z
_atom_site_U_iso_or_equiv
_atom_site_adp_type
_atom_site_occupancy
_atom_site_symmetry_multiplicity
_atom_site_calc_flag
_atom_site_refinement_flags
_atom_site_disorder_assembly
_atom_site_disorder_group
Ni1 Ni 0.29950(9) -0.29828(6) -0.23649(6) 0.0575(5) Uani 1 1 d . . .
Ni2 Ni 0.13000(9) -0.22662(6) -0.21545(6) 0.0582(5) Uani 1 1 d . . .
Ni3 Ni 0.30271(9) -0.16625(6) -0.24441(6) 0.0579(5) Uani 1 1 d . . .
Ni4 Ni 0.17678(9) -0.35744(6) -0.18484(7) 0.0621(5) Uani 1 1 d . . .
Ni5 Ni 0.18373(9) -0.09948(6) -0.19378(7) 0.0617(5) Uani 1 1 d . . .
O2 O 0.0292(5) -0.2790(4) -0.2228(3) 0.069(2) Uani 1 1 d . . .
O1 O 0.0298(5) -0.1729(4) -0.2317(3) 0.071(2) Uani 1 1 d . . .
O5 O 0.2924(5) -0.3966(3) -0.1542(3) 0.073(3) Uani 1 1 d . . .
O6 O 0.3830(5) -0.3468(3) -0.1797(3) 0.067(2) Uani 1 1 d . . .
O7 O 0.3037(5) -0.0645(3) -0.1629(3) 0.068(2) Uani 1 1 d . . .
O16 O 0.2294(4) -0.1729(3) -0.2035(3) 0.057(2) Uani 1 1 d . . .
H6 H 0.2568 -0.1812 -0.1685 0.086 Uiso 1 1 d R . .
O4 O 0.1670(5) -0.0792(3) -0.2683(3) 0.075(2) Uani 1 1 d . . .
O3 O 0.1574(5) -0.3805(3) -0.2591(3) 0.074(2) Uani 1 1 d . . .
O9 O 0.1008(5) -0.2331(3) -0.2943(3) 0.071(2) Uani 1 1 d . . .
O10 O 0.2367(5) -0.2332(3) -0.2909(3) 0.059(2) Uani 1 1 d . . .
O11 O 0.1552(5) -0.2167(4) -0.1363(4) 0.071(3) Uani 1 1 d . . .
O12 O 0.1965(5) -0.1270(4) -0.1213(3) 0.073(2) Uani 1 1 d . . .
O15 O 0.1941(5) -0.3275(3) -0.1090(4) 0.085(3) Uani 1 1 d . . .
H13B H 0.2413 -0.3377 -0.0833 0.127 Uiso 1 1 d R . .
O14 O 0.3882(5) -0.2334(3) -0.2059(4) 0.056(2) Uani 1 1 d . . .
O13 O 0.3834(5) -0.2330(3) -0.1274(4) 0.069(2) Uani 1 1 d . . .
O8 O 0.3882(4) -0.1153(3) -0.1917(3) 0.065(2) Uani 1 1 d . . .
O17 O 0.2246(4) -0.2852(3) -0.1961(3) 0.059(2) Uani 1 1 d . . .
H4 H 0.2519 -0.2884 -0.1596 0.088 Uiso 1 1 d R . .
N1 N 0.1253(7) -0.0274(4) -0.1867(4) 0.069(3) Uani 1 1 d . . .
N2 N 0.0572(6) -0.1232(5) -0.2182(4) 0.065(3) Uani 1 1 d . . .
N3 N -0.1556(8) -0.1086(5) -0.2283(6) 0.105(5) Uani 1 1 d . . .
N4 N 0.1138(7) -0.4280(5) -0.1768(4) 0.071(3) Uani 1 1 d . . .
N5 N 0.0530(6) -0.3294(5) -0.2084(4) 0.062(3) Uani 1 1 d . . .
N6 N -0.1662(8) -0.3413(5) -0.2282(5) 0.106(5) Uani 1 1 d . . .
N7 N 0.3541(6) -0.3254(4) -0.2873(4) 0.057(3) Uani 1 1 d . . .
N8 N 0.2203(6) -0.3619(4) -0.2722(5) 0.062(3) Uani 1 1 d . . .
N9 N 0.1485(7) -0.4688(5) -0.3602(5) 0.086(4) Uani 1 1 d . . .
N10 N 0.3585(7) -0.1452(4) -0.2974(4) 0.062(3) Uani 1 1 d . . .
N11 N 0.2266(6) -0.1013(4) -0.2821(5) 0.068(3) Uani 1 1 d . . .
N12 N 0.1593(8) 0.0023(5) -0.3715(6) 0.098(4) Uani 1 1 d . . .
C1 C 0.1622(8) 0.0213(7) -0.1728(5) 0.080(4) Uani 1 1 d . . .
H1 H 0.2227 0.0243 -0.1647 0.096 Uiso 1 1 calc R . .
C52 C 0.0725(10) -0.0987(6) -0.0688(6) 0.090(4) Uani 1 1 d . . .
H52 H 0.0365 -0.1175 -0.0992 0.108 Uiso 1 1 calc R . .
C2 C 0.1177(10) 0.0680(6) -0.1696(6) 0.089(4) Uani 1 1 d . . .
H2 H 0.1464 0.1023 -0.1602 0.107 Uiso 1 1 calc R . .
C8 C 0.1454(9) -0.4771(7) -0.1649(6) 0.086(4) Uani 1 1 d . . .
H8 H 0.2054 -0.4822 -0.1573 0.103 Uiso 1 1 calc R . .
C3 C 0.0301(9) 0.0630(6) -0.1805(6) 0.082(4) Uani 1 1 d . . .
H3 H -0.0023 0.0938 -0.1777 0.098 Uiso 1 1 calc R . .
C32 C 0.0340(10) -0.1562(7) -0.3936(6) 0.091(5) Uani 1 1 d . . .
H32 H 0.0091 -0.1672 -0.3699 0.109 Uiso 1 1 calc R . .
C4 C -0.0094(8) 0.0138(6) -0.1952(5) 0.073(4) Uani 1 1 d . . .
H4A H -0.0698 0.0105 -0.2035 0.087 Uiso 1 1 calc R . .
C36 C 0.1313(11) -0.1677(8) -0.4336(8) 0.109(5) Uani 1 1 d . . .
H36 H 0.1773 -0.1871 -0.4378 0.131 Uiso 1 1 calc R . .
C5 C 0.0378(9) -0.0310(6) -0.1983(5) 0.070(4) Uani 1 1 d . . .
C33 C 0.0059(11) -0.1089(8) -0.4217(9) 0.114(6) Uani 1 1 d . . .
H33 H -0.0386 -0.0883 -0.4169 0.137 Uiso 1 1 calc R . .
C6 C 0.0045(8) -0.0861(6) -0.2140(5) 0.069(4) Uani 1 1 d . . .
C34 C 0.0380(18) -0.0909(8) -0.4548(9) 0.137(8) Uani 1 1 d . . .
H34 H 0.0173 -0.0578 -0.4732 0.165 Uiso 1 1 calc R . .
C7 C -0.0858(11) -0.0979(5) -0.2228(6) 0.085(4) Uani 1 1 d . . .
C35 C 0.0996(16) -0.1195(10) -0.4622(9) 0.141(7) Uani 1 1 d . . .
H35 H 0.1223 -0.1075 -0.4867 0.169 Uiso 1 1 calc R . .
C31 C 0.0962(9) -0.1873(6) -0.3992(6) 0.080(4) Uani 1 1 d . . .
C30 C 0.1228(7) -0.2413(5) -0.3727(6) 0.067(4) Uani 1 1 d . . .
H30 H 0.1751 -0.2523 -0.3793 0.080 Uiso 1 1 calc R . .
C9 C 0.0979(10) -0.5215(5) -0.1627(6) 0.089(5) Uani 1 1 d . . .
H9 H 0.1241 -0.5565 -0.1534 0.107 Uiso 1 1 calc R . .
C10 C 0.0101(9) -0.5141(6) -0.1746(6) 0.083(4) Uani 1 1 d . . .
H10 H -0.0248 -0.5442 -0.1731 0.100 Uiso 1 1 calc R . .
C11 C -0.0256(8) -0.4641(6) -0.1884(6) 0.078(4) Uani 1 1 d . . .
H11 H -0.0857 -0.4586 -0.1966 0.094 Uiso 1 1 calc R . .
C12 C 0.0271(9) -0.4205(6) -0.1904(5) 0.071(4) Uani 1 1 d . . .
C13 C -0.0026(8) -0.3658(6) -0.2059(5) 0.067(4) Uani 1 1 d . . .
C14 C -0.0933(11) -0.3515(5) -0.2196(6) 0.083(4) Uani 1 1 d . . .
C15 C 0.4268(8) -0.3072(5) -0.2905(5) 0.069(4) Uani 1 1 d . . .
H15 H 0.4578 -0.2781 -0.2687 0.083 Uiso 1 1 calc R . .
C16 C 0.4583(9) -0.3305(6) -0.3256(6) 0.080(4) Uani 1 1 d . . .
H16 H 0.5097 -0.3166 -0.3278 0.096 Uiso 1 1 calc R . .
C17 C 0.4157(10) -0.3726(6) -0.3564(6) 0.079(4) Uani 1 1 d . . .
H17 H 0.4372 -0.3892 -0.3797 0.095 Uiso 1 1 calc R . .
C18 C 0.3408(8) -0.3906(5) -0.3528(6) 0.072(4) Uani 1 1 d . . .
H18 H 0.3081 -0.4193 -0.3744 0.087 Uiso 1 1 calc R . .
C19 C 0.3134(7) -0.3660(6) -0.3168(6) 0.059(3) Uani 1 1 d . . .
C20 C 0.2369(8) -0.3862(5) -0.3085(6) 0.061(3) Uani 1 1 d . . .
C21 C 0.1862(9) -0.4320(7) -0.3362(6) 0.071(4) Uani 1 1 d . . .
C37 C 0.0587(8) -0.2856(6) -0.3956(5) 0.067(4) Uani 1 1 d . . .
C22 C 0.4310(9) -0.1636(5) -0.3005(5) 0.069(4) Uani 1 1 d . . .
H22 H 0.4604 -0.1930 -0.2785 0.083 Uiso 1 1 calc R . .
C23 C 0.4654(8) -0.1431(6) -0.3331(6) 0.074(4) Uani 1 1 d . . .
H23 H 0.5182 -0.1574 -0.3330 0.089 Uiso 1 1 calc R . .
C24 C 0.4241(9) -0.1018(6) -0.3660(6) 0.080(4) Uani 1 1 d . . .
H24 H 0.4464 -0.0875 -0.3899 0.096 Uiso 1 1 calc R . .
C25 C 0.3493(9) -0.0815(5) -0.3635(6) 0.080(4) Uani 1 1 d . . .
H25 H 0.3192 -0.0522 -0.3855 0.096 Uiso 1 1 calc R . .
C26 C 0.3183(8) -0.1038(6) -0.3291(6) 0.063(3) Uani 1 1 d . . .
C27 C 0.2441(8) -0.0804(5) -0.3199(6) 0.062(3) Uani 1 1 d . . .
C38 C -0.0203(10) -0.2861(6) -0.3894(6) 0.083(4) Uani 1 1 d . . .
H38 H -0.0327 -0.2577 -0.3701 0.099 Uiso 1 1 calc R . .
C28 C 0.1965(9) -0.0342(6) -0.3485(6) 0.072(4) Uani 1 1 d . . .
C86 C 0.4245(8) 0.0177(4) -0.1320(7) 0.101(6) Uani 1 1 d G . .
C91 C 0.3734(7) 0.0479(6) -0.1751(5) 0.126(8) Uani 1 1 d G . .
H5A H 0.3525 0.0315 -0.2085 0.151 Uiso 1 1 calc R . .
C90 C 0.3529(7) 0.1019(6) -0.1693(7) 0.160(10) Uani 1 1 d G . .
H0A H 0.3180 0.1225 -0.1988 0.192 Uiso 1 1 calc R . .
C89 C 0.3835(9) 0.1258(4) -0.1205(8) 0.199(17) Uani 1 1 d G . .
H2A H 0.3695 0.1628 -0.1165 0.238 Uiso 1 1 calc R . .
C88 C 0.4346(9) 0.0956(7) -0.0774(6) 0.204(15) Uani 1 1 d G . .
H3A H 0.4556 0.1120 -0.0440 0.245 Uiso 1 1 calc R . .
C87 C 0.4551(7) 0.0416(7) -0.0832(6) 0.142(8) Uani 1 1 d G . .
H4AA H 0.4900 0.0210 -0.0537 0.170 Uiso 1 1 calc R . .
C85 C 0.4536(7) -0.0389(5) -0.1351(5) 0.070(4) Uani 1 1 d . . .
H29 H 0.4778 -0.0536 -0.0990 0.083 Uiso 1 1 calc R . .
C92 C 0.5266(9) -0.0407(5) -0.1550(7) 0.068(4) Uani 1 1 d . . .
C40 C -0.0627(16) -0.3690(8) -0.4386(7) 0.125(7) Uani 1 1 d . . .
H40 H -0.1051 -0.3965 -0.4542 0.150 Uiso 1 1 calc R . .
C97 C 0.5099(8) -0.0384(5) -0.2068(8) 0.075(4) Uani 1 1 d . . .
H41 H 0.4518 -0.0362 -0.2312 0.091 Uiso 1 1 calc R . .
C96 C 0.5792(12) -0.0394(5) -0.2244(7) 0.088(4) Uani 1 1 d . . .
H0B H 0.5674 -0.0388 -0.2604 0.106 Uiso 1 1 calc R . .
C95 C 0.6604(11) -0.0412(6) -0.1900(10) 0.089(5) Uani 1 1 d . . .
H39 H 0.7067 -0.0411 -0.2017 0.107 Uiso 1 1 calc R . .
C29 C 0.1541(9) -0.2359(4) -0.3149(6) 0.058(3) Uani 1 1 d . . .
C94 C 0.6787(9) -0.0430(5) -0.1380(9) 0.089(5) Uani 1 1 d . . .
H8A H 0.7371 -0.0441 -0.1138 0.107 Uiso 1 1 calc R . .
C93 C 0.6098(10) -0.0431(5) -0.1206(6) 0.083(4) Uani 1 1 d . . .
H7A H 0.6221 -0.0448 -0.0845 0.100 Uiso 1 1 calc R . .
C98 C 0.3748(8) -0.0757(5) -0.1668(5) 0.060(3) Uani 1 1 d . . .
C79 C 0.5715(7) -0.2239(6) -0.1657(5) 0.060(3) Uani 1 1 d . . .
C84 C 0.5883(8) -0.2773(6) -0.1774(5) 0.068(4) Uani 1 1 d . . .
H84 H 0.5668 -0.3075 -0.1646 0.082 Uiso 1 1 calc R . .
C83 C 0.6360(9) -0.2863(6) -0.2072(6) 0.086(5) Uani 1 1 d . . .
H83 H 0.6475 -0.3227 -0.2147 0.103 Uiso 1 1 calc R . .
C82 C 0.6667(7) -0.2431(7) -0.2260(5) 0.074(4) Uani 1 1 d . . .
H82 H 0.6993 -0.2495 -0.2467 0.089 Uiso 1 1 calc R . .
C81 C 0.6505(8) -0.1900(6) -0.2151(6) 0.079(4) Uani 1 1 d . . .
H81 H 0.6723 -0.1599 -0.2278 0.095 Uiso 1 1 calc R . .
C80 C 0.6027(8) -0.1819(6) -0.1858(6) 0.077(4) Uani 1 1 d . . .
H80 H 0.5906 -0.1454 -0.1790 0.092 Uiso 1 1 calc R . .
C72 C 0.5198(8) -0.2124(5) -0.1326(6) 0.072(4) Uani 1 1 d . . .
H72 H 0.5173 -0.1716 -0.1315 0.086 Uiso 1 1 calc R . .
C73 C 0.5631(7) -0.2284(5) -0.0782(6) 0.058(3) Uani 1 1 d U . .
C78 C 0.6104(9) -0.1909(7) -0.0415(8) 0.086(4) Uani 1 1 d . . .
H78 H 0.6127 -0.1541 -0.0519 0.104 Uiso 1 1 calc R . .
C77 C 0.6549(10) -0.2050(7) 0.0101(8) 0.101(5) Uani 1 1 d U . .
H77 H 0.6881 -0.1786 0.0347 0.121 Uiso 1 1 calc R . .
C76 C 0.6496(9) -0.2580(8) 0.0246(7) 0.104(5) Uani 1 1 d U . .
H76 H 0.6784 -0.2686 0.0598 0.125 Uiso 1 1 calc R . .
C75 C 0.6038(10) -0.2952(7) -0.0107(7) 0.106(5) Uani 1 1 d U . .
H75 H 0.6003 -0.3318 -0.0003 0.127 Uiso 1 1 calc R . .
C74 C 0.5621(9) -0.2809(6) -0.0618(6) 0.087(4) Uani 1 1 d U . .
H74 H 0.5319 -0.3081 -0.0863 0.104 Uiso 1 1 calc R . .
C71 C 0.4236(8) -0.2301(5) -0.1565(7) 0.061(3) Uani 1 1 d . . .
C41 C 0.0145(15) -0.3708(7) -0.4432(7) 0.114(6) Uani 1 1 d . . .
H1B H 0.0285 -0.4006 -0.4603 0.137 Uiso 1 1 calc R . .
C65 C 0.5177(9) -0.4240(5) -0.1379(7) 0.069(4) Uani 1 1 d . . .
C66 C 0.5049(8) -0.4257(5) -0.1896(8) 0.077(4) Uani 1 1 d . . .
H66 H 0.4473 -0.4257 -0.2150 0.092 Uiso 1 1 calc R . .
C67 C 0.5742(12) -0.4274(5) -0.2057(7) 0.097(5) Uani 1 1 d . . .
H67 H 0.5648 -0.4282 -0.2414 0.117 Uiso 1 1 calc R . .
C68 C 0.6567(13) -0.4278(6) -0.1678(12) 0.117(7) Uani 1 1 d . . .
H68 H 0.7052 -0.4295 -0.1775 0.141 Uiso 1 1 calc R . .
C69 C 0.6699(11) -0.4259(6) -0.1158(10) 0.109(6) Uani 1 1 d . . .
H69 H 0.7272 -0.4251 -0.0902 0.131 Uiso 1 1 calc R . .
C42 C 0.0728(11) -0.3288(8) -0.4227(6) 0.097(5) Uani 1 1 d . . .
H3B H 0.1258 -0.3297 -0.4278 0.117 Uiso 1 1 calc R . .
C70 C 0.6006(11) -0.4251(5) -0.1014(7) 0.092(5) Uani 1 1 d . . .
H70 H 0.6101 -0.4253 -0.0657 0.110 Uiso 1 1 calc R . .
C58 C 0.4401(7) -0.4224(5) -0.1221(5) 0.071(4) Uani 1 1 d . . .
H58 H 0.4614 -0.4075 -0.0861 0.085 Uiso 1 1 calc R . .
C59 C 0.4100(9) -0.4819(7) -0.1196(8) 0.075(4) Uani 1 1 d . . .
C39 C -0.0800(11) -0.3266(8) -0.4106(7) 0.108(5) Uani 1 1 d . . .
H2B H -0.1335 -0.3259 -0.4063 0.129 Uiso 1 1 calc R . .
C60 C 0.3604(10) -0.5113(6) -0.1632(8) 0.086(4) Uani 1 1 d . . .
H60 H 0.3412 -0.4950 -0.1965 0.103 Uiso 1 1 calc R . .
C61 C 0.3392(10) -0.5649(8) -0.1574(9) 0.104(6) Uani 1 1 d . . .
H61 H 0.3048 -0.5851 -0.1873 0.125 Uiso 1 1 calc R . .
C62 C 0.3650(14) -0.5892(8) -0.1116(12) 0.126(7) Uani 1 1 d . . .
H62 H 0.3497 -0.6261 -0.1089 0.151 Uiso 1 1 calc R . .
C63 C 0.4124(17) -0.5614(9) -0.0698(10) 0.160(9) Uani 1 1 d . . .
H63 H 0.4304 -0.5782 -0.0367 0.192 Uiso 1 1 calc R . .
C64 C 0.4360(11) -0.5074(9) -0.0741(9) 0.127(6) Uani 1 1 d . . .
H64 H 0.4716 -0.4883 -0.0438 0.152 Uiso 1 1 calc R . .
C57 C 0.3646(9) -0.3860(6) -0.1555(5) 0.063(3) Uani 1 1 d . . .
C45 C 0.2630(9) -0.1986(6) -0.0168(7) 0.078(4) Uani 1 1 d . . .
C46 C 0.3420(11) -0.1878(6) -0.0219(6) 0.096(5) Uani 1 1 d . . .
H46 H 0.3433 -0.1648 -0.0489 0.115 Uiso 1 1 calc R . .
C47 C 0.4182(10) -0.2111(8) 0.0130(9) 0.114(6) Uani 1 1 d . . .
H47 H 0.4709 -0.2053 0.0085 0.137 Uiso 1 1 calc R . .
C48 C 0.4183(14) -0.2422(9) 0.0539(8) 0.119(6) Uani 1 1 d . . .
H48 H 0.4709 -0.2568 0.0783 0.143 Uiso 1 1 calc R . .
C49 C 0.3418(17) -0.2519(8) 0.0587(8) 0.127(6) Uani 1 1 d . . .
H49 H 0.3408 -0.2735 0.0867 0.153 Uiso 1 1 calc R . .
C50 C 0.2682(11) -0.2314(7) 0.0245(8) 0.113(6) Uani 1 1 d . . .
H50 H 0.2160 -0.2397 0.0289 0.136 Uiso 1 1 calc R . .
C51 C 0.1517(10) -0.1224(6) -0.0360(7) 0.079(4) Uani 1 1 d . . .
C56 C 0.2031(11) -0.0952(7) 0.0082(7) 0.096(5) Uani 1 1 d . . .
H56 H 0.2571 -0.1099 0.0307 0.116 Uiso 1 1 calc R . .
C55 C 0.1731(17) -0.0454(9) 0.0188(8) 0.140(7) Uani 1 1 d . . .
H55 H 0.2080 -0.0272 0.0499 0.168 Uiso 1 1 calc R . .
C54 C 0.0998(18) -0.0215(7) -0.0110(9) 0.126(7) Uani 1 1 d . . .
H54 H 0.0836 0.0128 -0.0014 0.151 Uiso 1 1 calc R . .
C53 C 0.0463(12) -0.0476(7) -0.0569(8) 0.105(5) Uani 1 1 d . . .
H53 H -0.0063 -0.0312 -0.0793 0.126 Uiso 1 1 calc R . .
C44 C 0.1777(8) -0.1772(5) -0.0543(6) 0.072(4) Uani 1 1 d . . .
H44 H 0.1329 -0.2046 -0.0550 0.087 Uiso 1 1 calc R . .
C43 C 0.1754(8) -0.1744(7) -0.1096(6) 0.069(4) Uani 1 1 d . . .
N13 N -0.1230(7) -0.2370(5) -0.5751(5) 0.089(4) Uani 1 1 d . . .
C105 C -0.1564(10) -0.1836(6) -0.6068(7) 0.107(5) Uani 1 1 d U . .
H91A H -0.2098 -0.1717 -0.6024 0.128 Uiso 1 1 calc R . .
H91B H -0.1722 -0.1918 -0.6439 0.128 Uiso 1 1 calc R . .
C106 C -0.0889(7) -0.1342(4) -0.5910(4) 0.046(3) Uani 1 1 d U . .
H92A H -0.1057 -0.1073 -0.6191 0.069 Uiso 1 1 calc R . .
H92B H -0.0308 -0.1482 -0.5846 0.069 Uiso 1 1 calc R . .
H92C H -0.0889 -0.1168 -0.5594 0.069 Uiso 1 1 calc R . .
C101 C -0.0462(10) -0.2566(7) -0.5837(7) 0.114(5) Uani 1 1 d U . .
H87A H -0.0240 -0.2895 -0.5620 0.137 Uiso 1 1 calc R . .
H87B H -0.0008 -0.2281 -0.5708 0.137 Uiso 1 1 calc R . .
C102 C -0.0580(11) -0.2711(6) -0.6400(6) 0.108(5) Uani 1 1 d U . .
H88A H -0.0906 -0.2419 -0.6634 0.162 Uiso 1 1 calc R . .
H88B H -0.0898 -0.3056 -0.6502 0.162 Uiso 1 1 calc R . .
H88C H -0.0010 -0.2748 -0.6419 0.162 Uiso 1 1 calc R . .
C100 C -0.0952(11) -0.2265(8) -0.5172(7) 0.125(6) Uani 1 1 d . . .
H86A H -0.0450 -0.2014 -0.5059 0.150 Uiso 1 1 calc R . .
H86B H -0.0756 -0.2616 -0.4986 0.150 Uiso 1 1 calc R . .
C99 C -0.1692(7) -0.2010(5) -0.5003(5) 0.076(4) Uani 1 1 d . . .
H85A H -0.1881 -0.1657 -0.5177 0.114 Uiso 1 1 calc R . .
H85B H -0.1457 -0.1956 -0.4627 0.114 Uiso 1 1 calc R . .
H85C H -0.2186 -0.2260 -0.5103 0.114 Uiso 1 1 calc R . .
C104 C -0.2005(9) -0.2760(6) -0.5935(7) 0.111(5) Uani 1 1 d U . .
H90A H -0.2232 -0.2783 -0.6318 0.133 Uiso 1 1 calc R . .
H90B H -0.2468 -0.2606 -0.5839 0.133 Uiso 1 1 calc R . .
C103 C -0.1774(6) -0.3379(4) -0.5695(4) 0.052(3) Uani 1 1 d U . .
H89A H -0.2275 -0.3618 -0.5861 0.078 Uiso 1 1 calc R . .
H89B H -0.1634 -0.3367 -0.5321 0.078 Uiso 1 1 calc R . .
H89C H -0.1276 -0.3521 -0.5758 0.078 Uiso 1 1 calc R . .
Cl1 Cl 0.2742(6) 0.0546(3) -0.0311(4) 0.230(3) Uani 1 1 d D . .
Cl2 Cl 0.3699(8) -0.0434(4) -0.0151(6) 0.308(6) Uani 1 1 d D . .
C108 C 0.2753(14) -0.0130(7) -0.0616(10) 0.198(11) Uani 1 1 d D . .
Cl3 Cl -0.1529(3) -0.17111(19) -0.3535(3) 0.147(2) Uani 1 1 d . A .
C107 C -0.1406(10) -0.2216(6) -0.3080(7) 0.113(6) Uani 1 1 d . . .
Cl4 Cl -0.2176(6) -0.2742(4) -0.3357(3) 0.125(5) Uiso 0.60(2) 1 d P A 1
Cl4A Cl -0.262(3) -0.2340(17) -0.3323(13) 0.34(2) Uiso 0.40(2) 1 d P A 2
O1W O 0.3714(8) -0.3169(5) -0.0590(5) 0.148(4) Uani 1 1 d . . .
Cl6 Cl 0.3257(10) 0.5773(8) 0.0055(6) 0.431(9) Uani 1 1 d D . .
Cl5 Cl 0.2064(13) 0.4928(7) -0.0274(6) 0.320(16) Uani 0.59(2) 1 d PD B 1
C109 C 0.247(2) 0.5484(14) -0.0501(13) 0.13(2) Uani 0.44(5) 1 d PD B 1

loop_
_atom_site_aniso_label
_atom_site_aniso_U_11
_atom_site_aniso_U_22
_atom_site_aniso_U_33
_atom_site_aniso_U_23
_atom_site_aniso_U_13
_atom_site_aniso_U_12
Ni1 0.0371(9) 0.0480(10) 0.0942(13) -0.0023(9) 0.0329(9) 0.0011(7)
Ni2 0.0389(9) 0.0500(10) 0.0931(13) -0.0046(9) 0.0336(9) 0.0006(7)
Ni3 0.0397(9) 0.0472(10) 0.0957(13) -0.0023(9) 0.0361(9) 0.0009(7)
Ni4 0.0419(10) 0.0492(10) 0.1041(14) 0.0016(9) 0.0379(9) -0.0010(8)
Ni5 0.0447(10) 0.0484(10) 0.1050(14) -0.0035(9) 0.0432(9) 0.0013(7)
O2 0.043(5) 0.064(6) 0.106(7) 0.001(5) 0.036(5) 0.002(4)
O1 0.045(5) 0.055(6) 0.123(8) -0.005(5) 0.044(5) 0.000(4)
O5 0.043(5) 0.053(5) 0.133(8) 0.016(5) 0.045(5) 0.008(4)
O6 0.050(5) 0.051(5) 0.103(7) 0.005(5) 0.032(5) -0.004(4)
O7 0.051(5) 0.051(5) 0.112(7) -0.011(5) 0.044(5) -0.001(4)
O16 0.044(4) 0.049(5) 0.086(6) -0.003(4) 0.034(4) -0.002(4)
O4 0.049(5) 0.067(6) 0.122(8) 0.000(5) 0.049(5) 0.011(4)
O3 0.046(5) 0.056(5) 0.130(8) -0.002(5) 0.046(5) -0.007(4)
O9 0.030(5) 0.071(6) 0.111(7) -0.004(5) 0.027(5) 0.008(4)
O10 0.046(6) 0.055(5) 0.083(6) -0.001(4) 0.033(5) 0.009(4)
O11 0.047(5) 0.050(5) 0.123(8) -0.022(6) 0.041(5) -0.009(4)
O12 0.061(5) 0.057(6) 0.108(7) -0.009(5) 0.042(5) 0.000(5)
O15 0.061(5) 0.075(6) 0.119(8) 0.009(5) 0.036(5) -0.010(4)
O14 0.033(5) 0.051(5) 0.087(7) -0.004(5) 0.029(5) -0.006(4)
O13 0.046(5) 0.077(6) 0.094(7) -0.003(5) 0.037(5) -0.004(4)
O8 0.039(5) 0.048(5) 0.111(7) -0.018(5) 0.034(5) -0.010(4)
O17 0.049(5) 0.052(5) 0.082(6) 0.010(4) 0.032(4) 0.007(4)
N1 0.064(8) 0.048(7) 0.114(9) -0.012(6) 0.057(7) -0.006(6)
N2 0.048(7) 0.057(7) 0.103(9) -0.008(6) 0.042(6) 0.000(6)
N3 0.058(8) 0.088(9) 0.186(14) 0.005(8) 0.067(9) 0.011(7)
N4 0.059(9) 0.061(8) 0.107(9) 0.000(6) 0.046(6) -0.002(6)
N5 0.050(7) 0.055(7) 0.087(8) -0.002(6) 0.033(6) -0.002(6)
N6 0.053(8) 0.114(10) 0.166(13) -0.024(9) 0.059(8) 0.002(7)
N7 0.037(6) 0.048(7) 0.089(8) -0.011(6) 0.027(6) -0.007(5)
N8 0.039(6) 0.051(7) 0.100(9) -0.010(6) 0.031(6) -0.002(5)
N9 0.069(8) 0.073(9) 0.135(11) -0.015(8) 0.058(8) -0.002(7)
N10 0.039(6) 0.056(7) 0.104(9) -0.005(7) 0.040(6) -0.001(6)
N11 0.048(7) 0.060(7) 0.096(9) 0.005(7) 0.029(7) 0.001(5)
N12 0.069(8) 0.079(9) 0.156(13) 0.027(9) 0.055(8) 0.012(7)
C1 0.053(8) 0.087(12) 0.115(12) -0.008(9) 0.047(8) 0.002(10)
C52 0.088(12) 0.097(13) 0.102(12) 0.000(10) 0.057(11) 0.016(10)
C2 0.085(12) 0.065(10) 0.139(14) -0.019(9) 0.068(10) 0.010(9)
C8 0.063(9) 0.067(11) 0.144(14) 0.016(10) 0.057(9) 0.007(10)
C3 0.072(11) 0.067(11) 0.129(13) 0.003(9) 0.064(9) 0.020(9)
C32 0.088(12) 0.063(10) 0.134(14) 0.009(11) 0.057(10) 0.007(9)
C4 0.048(8) 0.059(9) 0.127(12) -0.008(8) 0.051(8) 0.011(8)
C36 0.096(12) 0.101(15) 0.141(15) -0.016(12) 0.057(12) -0.016(11)
C5 0.052(9) 0.064(11) 0.111(11) 0.002(8) 0.050(8) -0.001(8)
C33 0.108(14) 0.080(15) 0.137(17) 0.003(12) 0.029(13) -0.011(11)
C6 0.042(9) 0.064(10) 0.114(11) -0.002(8) 0.043(8) -0.003(8)
C34 0.18(2) 0.065(13) 0.16(2) 0.027(13) 0.048(17) 0.007(14)
C7 0.077(12) 0.064(9) 0.130(13) -0.009(9) 0.059(10) 0.010(8)
C35 0.16(2) 0.093(16) 0.18(2) 0.034(16) 0.081(18) -0.018(14)
C31 0.062(9) 0.088(12) 0.105(12) -0.006(10) 0.050(9) -0.012(9)
C30 0.030(7) 0.067(10) 0.094(12) -0.001(9) 0.014(7) 0.007(7)
C9 0.079(12) 0.047(9) 0.149(15) 0.014(8) 0.051(10) -0.010(8)
C10 0.065(11) 0.065(11) 0.136(13) 0.002(9) 0.056(9) -0.019(8)
C11 0.052(8) 0.070(10) 0.129(13) 0.001(9) 0.052(8) -0.019(9)
C12 0.052(10) 0.071(11) 0.100(11) -0.004(8) 0.041(8) 0.005(9)
C13 0.039(9) 0.070(11) 0.102(11) -0.014(8) 0.039(8) -0.004(8)
C14 0.095(14) 0.060(9) 0.113(12) -0.008(8) 0.061(10) -0.013(9)
C15 0.058(9) 0.060(8) 0.106(12) 0.001(8) 0.048(8) 0.015(8)
C16 0.071(9) 0.073(10) 0.105(12) -0.009(9) 0.043(10) -0.012(9)
C17 0.082(11) 0.068(10) 0.113(12) -0.012(9) 0.066(10) 0.006(9)
C18 0.062(10) 0.052(8) 0.113(12) -0.003(8) 0.045(9) -0.007(7)
C19 0.037(8) 0.062(9) 0.090(10) 0.006(8) 0.037(8) 0.007(8)
C20 0.057(9) 0.043(8) 0.084(10) -0.002(8) 0.027(8) -0.005(7)
C21 0.048(9) 0.076(11) 0.104(12) -0.010(10) 0.046(8) 0.007(9)
C37 0.054(9) 0.067(10) 0.079(10) -0.001(8) 0.025(8) 0.013(8)
C22 0.053(9) 0.057(8) 0.102(11) -0.006(8) 0.036(8) -0.001(7)
C23 0.051(8) 0.074(10) 0.114(12) 0.011(9) 0.050(9) 0.004(8)
C24 0.077(11) 0.073(10) 0.112(12) 0.010(10) 0.061(9) 0.000(8)
C25 0.057(9) 0.069(9) 0.127(13) 0.014(9) 0.049(9) 0.001(8)
C26 0.043(8) 0.057(9) 0.093(10) -0.002(8) 0.032(8) 0.003(8)
C27 0.055(9) 0.047(9) 0.085(10) 0.010(8) 0.029(8) 0.000(7)
C38 0.088(11) 0.061(10) 0.103(11) -0.009(8) 0.040(9) -0.011(9)
C28 0.050(9) 0.062(10) 0.116(13) 0.010(10) 0.045(9) -0.008(8)
C86 0.087(12) 0.063(11) 0.20(2) -0.053(14) 0.105(13) -0.029(10)
C91 0.092(12) 0.050(12) 0.29(3) 0.027(13) 0.129(16) 0.012(9)
C90 0.122(15) 0.060(14) 0.38(4) -0.011(16) 0.18(2) -0.006(11)
C89 0.18(2) 0.048(12) 0.48(5) -0.07(2) 0.26(3) -0.036(14)
C88 0.28(3) 0.106(19) 0.36(4) -0.10(2) 0.27(3) -0.06(2)
C87 0.156(17) 0.109(17) 0.23(2) -0.079(16) 0.147(18) -0.045(13)
C85 0.050(8) 0.059(9) 0.110(11) -0.021(8) 0.043(8) -0.013(7)
C92 0.061(12) 0.056(8) 0.092(12) -0.008(8) 0.035(10) -0.002(7)
C40 0.16(2) 0.088(15) 0.119(16) -0.012(12) 0.043(15) -0.068(14)
C97 0.040(9) 0.052(8) 0.138(16) -0.004(9) 0.039(10) -0.003(6)
C96 0.085(13) 0.056(9) 0.136(14) -0.012(9) 0.055(13) -0.020(8)
C95 0.056(13) 0.060(9) 0.165(18) -0.016(11) 0.058(13) -0.007(8)
C29 0.027(9) 0.042(7) 0.091(12) 0.004(7) 0.008(9) 0.010(6)
C94 0.049(10) 0.053(9) 0.160(18) -0.014(11) 0.034(12) -0.009(7)
C93 0.049(10) 0.068(9) 0.126(13) -0.004(8) 0.027(11) -0.003(7)
C98 0.060(10) 0.043(8) 0.078(10) -0.007(7) 0.028(8) 0.002(7)
C79 0.034(7) 0.056(9) 0.088(10) -0.011(8) 0.020(7) 0.000(7)
C84 0.050(8) 0.071(11) 0.088(10) 0.005(8) 0.032(8) -0.002(7)
C83 0.050(9) 0.060(10) 0.133(14) -0.004(10) 0.019(9) 0.009(8)
C82 0.042(8) 0.090(12) 0.090(11) -0.010(9) 0.025(7) 0.001(8)
C81 0.055(9) 0.069(11) 0.126(13) 0.002(9) 0.048(9) -0.004(7)
C80 0.045(8) 0.060(9) 0.131(13) 0.000(9) 0.039(9) 0.001(7)
C72 0.051(9) 0.070(9) 0.095(12) -0.009(8) 0.030(9) -0.008(7)
C73 0.031(7) 0.065(8) 0.076(10) -0.003(8) 0.018(7) -0.007(7)
C78 0.046(9) 0.096(12) 0.122(14) 0.009(12) 0.037(10) 0.009(9)
C77 0.055(9) 0.111(10) 0.135(15) -0.036(11) 0.034(10) -0.013(9)
C76 0.058(9) 0.126(11) 0.112(11) -0.004(10) 0.015(8) 0.010(9)
C75 0.097(12) 0.088(10) 0.121(11) 0.021(8) 0.028(10) 0.007(8)
C74 0.076(9) 0.074(8) 0.105(9) 0.007(8) 0.030(8) 0.007(8)
C71 0.050(10) 0.047(8) 0.082(12) 0.006(8) 0.021(9) 0.004(7)
C41 0.138(17) 0.078(13) 0.109(14) -0.019(11) 0.029(14) -0.012(13)
C65 0.049(11) 0.048(8) 0.105(13) 0.016(8) 0.026(10) 0.003(6)
C66 0.051(10) 0.046(8) 0.140(16) 0.007(9) 0.046(10) 0.001(6)
C67 0.077(12) 0.066(10) 0.158(16) 0.013(10) 0.055(13) 0.021(9)
C68 0.087(17) 0.059(10) 0.24(3) 0.017(15) 0.099(19) 0.024(9)
C69 0.062(13) 0.070(11) 0.19(2) 0.023(13) 0.043(14) 0.014(8)
C42 0.094(12) 0.098(13) 0.093(12) -0.002(11) 0.029(10) 0.025(12)
C70 0.050(10) 0.084(11) 0.136(14) 0.036(9) 0.029(12) 0.014(8)
C58 0.048(8) 0.051(9) 0.107(11) 0.006(8) 0.023(8) -0.002(7)
C59 0.045(9) 0.101(13) 0.083(12) 0.023(12) 0.029(9) 0.008(9)
C39 0.104(13) 0.084(12) 0.128(15) 0.007(12) 0.039(12) -0.035(12)
C60 0.062(10) 0.065(12) 0.137(16) -0.002(11) 0.047(11) 0.001(8)
C61 0.076(11) 0.065(14) 0.19(2) 0.000(13) 0.069(13) -0.004(9)
C62 0.121(16) 0.074(14) 0.21(3) 0.018(18) 0.092(17) -0.026(12)
C63 0.23(3) 0.089(15) 0.15(2) 0.020(14) 0.062(19) -0.064(16)
C64 0.102(14) 0.15(2) 0.138(19) -0.008(16) 0.055(14) -0.041(13)
C57 0.045(9) 0.056(9) 0.082(10) -0.006(8) 0.018(8) 0.012(8)
C45 0.068(11) 0.056(9) 0.111(13) -0.008(9) 0.037(10) 0.003(8)
C46 0.067(11) 0.110(12) 0.116(13) 0.013(10) 0.042(11) 0.001(10)
C47 0.052(12) 0.148(16) 0.143(17) -0.020(14) 0.039(12) 0.007(11)
C48 0.111(18) 0.139(17) 0.096(15) 0.010(13) 0.029(12) 0.029(13)
C49 0.125(17) 0.139(16) 0.124(17) 0.056(13) 0.055(16) 0.026(14)
C50 0.082(13) 0.129(15) 0.131(15) 0.061(13) 0.044(12) 0.029(11)
C51 0.074(11) 0.070(10) 0.104(13) 0.011(10) 0.048(10) -0.001(10)
C56 0.119(13) 0.068(11) 0.098(13) -0.016(10) 0.036(11) 0.017(10)
C55 0.20(2) 0.085(16) 0.122(17) 0.002(13) 0.053(17) 0.017(15)
C54 0.22(2) 0.070(12) 0.112(17) 0.006(13) 0.092(17) 0.046(16)
C53 0.130(15) 0.084(13) 0.134(17) 0.023(12) 0.087(14) 0.048(12)
C44 0.055(9) 0.052(9) 0.114(13) 0.004(8) 0.037(9) 0.006(7)
C43 0.050(8) 0.070(12) 0.093(13) 0.008(10) 0.036(8) 0.006(8)
N13 0.065(8) 0.079(9) 0.115(11) 0.002(8) 0.027(7) -0.001(7)
C105 0.093(11) 0.072(10) 0.153(15) 0.013(10) 0.046(10) 0.003(7)
C106 0.062(7) 0.032(6) 0.049(7) 0.008(5) 0.025(6) 0.002(5)
C101 0.079(11) 0.143(14) 0.133(12) 0.015(11) 0.054(10) 0.034(10)
C102 0.125(13) 0.075(10) 0.110(11) 0.005(9) 0.031(11) 0.032(9)
C100 0.103(13) 0.147(16) 0.105(15) 0.017(12) 0.019(11) 0.007(11)
C99 0.058(8) 0.092(10) 0.101(10) 0.000(8) 0.056(8) 0.008(7)
C104 0.067(10) 0.099(10) 0.146(15) 0.027(10) 0.018(10) -0.007(9)
C103 0.039(7) 0.046(6) 0.064(8) -0.003(6) 0.011(6) -0.032(5)
Cl1 0.276(9) 0.167(6) 0.290(10) -0.006(6) 0.155(8) 0.006(6)
Cl2 0.296(12) 0.188(8) 0.509(19) 0.062(10) 0.231(13) 0.021(8)
C108 0.18(2) 0.123(18) 0.22(3) 0.009(17) 0.000(19) -0.003(16)
Cl3 0.129(4) 0.094(3) 0.232(6) 0.006(4) 0.084(4) 0.001(3)
C107 0.104(12) 0.083(11) 0.131(14) 0.016(10) 0.021(10) -0.045(9)
O1W 0.121(9) 0.132(10) 0.201(13) -0.005(9) 0.076(9) -0.011(8)
Cl6 0.398(19) 0.55(3) 0.344(17) -0.003(17) 0.138(15) -0.071(19)
Cl5 0.39(3) 0.31(2) 0.203(16) 0.041(14) 0.050(15) -0.164(19)
C109 0.11(3) 0.18(5) 0.06(3) -0.01(3) 0.00(2) -0.05(3)

loop_
_atom_type_symbol
_atom_type_description
_atom_type_scat_dispersion_real
_atom_type_scat_dispersion_imag
_atom_type_scat_source
C C 0.0000 0.0000 'International Tables Vol C Tables 4.2.6.8 and 6.1.1.4'
H H 0.0000 0.0000 'International Tables Vol C Tables 4.2.6.8 and 6.1.1.4'
Cl Cl 0.0000 0.0000 'International Tables Vol C Tables 4.2.6.8 and 6.1.1.4'
N N 0.0000 0.0000 'International Tables Vol C Tables 4.2.6.8 and 6.1.1.4'
Ni Ni 0.0000 0.0000 'International Tables Vol C Tables 4.2.6.8 and 6.1.1.4'
O O 0.0000 0.0000 'International Tables Vol C Tables 4.2.6.8 and 6.1.1.4'

loop_
_geom_angle_atom_site_label_1
_geom_angle_atom_site_label_2
_geom_angle_atom_site_label_3
_geom_angle
Ni3 Ni1 Ni4 120.07(5)
O6 Ni1 Ni3 127.4(2)
O6 Ni1 Ni4 75.9(2)
O6 Ni1 O10 166.3(3)
O6 Ni1 O14 87.6(3)
O6 Ni1 N7 90.0(3)
O10 Ni1 Ni3 40.4(2)
O10 Ni1 Ni4 114.7(2)
O14 Ni1 Ni3 41.6(2)
O14 Ni1 Ni4 128.0(3)
O14 Ni1 O10 79.0(3)
O17 Ni1 Ni3 84.9(2)
O17 Ni1 Ni4 35.66(19)
O17 Ni1 O6 92.4(3)
O17 Ni1 O10 92.3(3)
O17 Ni1 O14 98.4(3)
O17 Ni1 N7 166.3(4)
O17 Ni1 N8 88.2(4)
N7 Ni1 Ni3 104.4(3)
N7 Ni1 Ni4 132.9(3)
N7 Ni1 O10 88.5(3)
N7 Ni1 O14 95.2(4)
N8 Ni1 Ni3 138.8(3)
N8 Ni1 Ni4 58.6(4)
N8 Ni1 O6 93.3(4)
N8 Ni1 O10 99.7(3)
N8 Ni1 O14 173.3(4)
N8 Ni1 N7 78.2(4)
Ni4 Ni2 H6 104.1
Ni5 Ni2 Ni4 148.99(7)
Ni5 Ni2 H6 45.6
O2 Ni2 Ni4 62.0(2)
O2 Ni2 Ni5 140.7(2)
O2 Ni2 H6 153.2
O2 Ni2 O9 90.0(3)
O2 Ni2 O11 90.0(3)
O1 Ni2 Ni4 140.2(2)
O1 Ni2 Ni5 64.3(2)
O1 Ni2 O2 78.9(3)
O1 Ni2 O16 99.8(3)
O1 Ni2 H6 108.3
O1 Ni2 O9 88.7(3)
O1 Ni2 O11 88.5(3)
O1 Ni2 O17 174.6(3)
O16 Ni2 Ni4 118.7(2)
O16 Ni2 Ni5 36.90(18)
O16 Ni2 O2 176.1(3)
O16 Ni2 H6 23.8
O16 Ni2 O9 93.7(3)
O16 Ni2 O11 86.3(3)
O16 Ni2 O17 84.8(3)
O9 Ni2 Ni4 97.8(2)
O9 Ni2 Ni5 102.0(2)
O9 Ni2 H6 115.5
O9 Ni2 O11 177.1(3)
O11 Ni2 Ni4 84.7(2)
O11 Ni2 Ni5 76.3(2)
O11 Ni2 H6 65.1
O17 Ni2 Ni4 34.68(19)
O17 Ni2 Ni5 119.6(2)
O17 Ni2 O2 96.4(3)
O17 Ni2 H6 74.8
O17 Ni2 O9 93.9(3)
O17 Ni2 O11 89.0(3)
Ni1 Ni3 Ni5 115.86(6)
O16 Ni3 Ni1 81.25(19)
O16 Ni3 Ni5 34.81(19)
O16 Ni3 O10 90.0(3)
O16 Ni3 O14 95.0(3)
O16 Ni3 O8 92.9(3)
O16 Ni3 N10 166.4(4)
O16 Ni3 N11 87.8(4)
O10 Ni3 Ni1 41.7(2)
O10 Ni3 Ni5 112.9(2)
O10 Ni3 O14 78.9(3)
O14 Ni3 Ni1 40.3(2)
O14 Ni3 Ni5 123.6(2)
O8 Ni3 Ni1 125.9(2)
O8 Ni3 Ni5 76.0(2)
O8 Ni3 O10 166.5(3)
O8 Ni3 O14 87.7(3)
O8 Ni3 N10 89.0(3)
O8 Ni3 N11 91.3(4)
N10 Ni3 Ni1 108.4(3)
N10 Ni3 Ni5 133.8(3)
N10 Ni3 O10 91.3(3)
N10 Ni3 O14 98.6(4)
N11 Ni3 Ni1 141.5(3)
N11 Ni3 Ni5 58.7(4)
N11 Ni3 O10 102.1(3)
N11 Ni3 O14 177.1(4)
N11 Ni3 N10 78.7(5)
Ni1 Ni4 Ni2 65.56(4)
Ni1 Ni4 H4 52.0
Ni2 Ni4 H4 49.6
O5 Ni4 Ni1 74.7(2)
O5 Ni4 Ni2 130.8(2)
O5 Ni4 O3 92.8(3)
O5 Ni4 O15 90.0(3)
O5 Ni4 H4 83.4
O5 Ni4 N4 90.2(4)
O5 Ni4 N5 169.0(4)
O3 Ni4 Ni1 63.5(2)
O3 Ni4 Ni2 94.2(2)
O3 Ni4 O15 176.0(3)
O3 Ni4 H4 114.1
O3 Ni4 N4 89.6(4)
O15 Ni4 Ni1 114.7(2)
O15 Ni4 Ni2 81.7(2)
O15 Ni4 H4 63.4
O17 Ni4 Ni1 35.7(2)
O17 Ni4 Ni2 35.34(19)
O17 Ni4 O5 96.2(3)
O17 Ni4 O3 89.9(3)
O17 Ni4 O15 86.9(3)
O17 Ni4 H4 26.9
O17 Ni4 N4 173.6(4)
O17 Ni4 N5 94.0(4)
N4 Ni4 Ni1 147.8(3)
N4 Ni4 Ni2 138.4(3)
N4 Ni4 O15 93.2(4)
N4 Ni4 H4 155.7
N5 Ni4 Ni1 116.3(3)
N5 Ni4 Ni2 58.9(3)
N5 Ni4 O3 91.3(4)
N5 Ni4 O15 86.4(4)
N5 Ni4 H4 104.2
N5 Ni4 N4 79.6(5)
Ni2 Ni5 Ni3 67.18(4)
Ni2 Ni5 H6 45.5
Ni3 Ni5 H6 50.6
O7 Ni5 Ni2 129.8(2)
O7 Ni5 Ni3 74.3(2)
O7 Ni5 H6 85.1
O7 Ni5 O4 93.1(3)
O7 Ni5 O12 90.6(3)
O7 Ni5 N1 91.6(4)
O7 Ni5 N2 169.7(4)
O16 Ni5 Ni2 37.56(18)
O16 Ni5 Ni3 34.3(2)
O16 Ni5 O7 93.9(3)
O16 Ni5 H6 23.6
O16 Ni5 O4 89.2(3)
O16 Ni5 O12 86.7(3)
O16 Ni5 N1 174.5(4)
O16 Ni5 N2 95.7(4)
O4 Ni5 Ni2 97.0(2)
O4 Ni5 Ni3 63.2(2)
O4 Ni5 H6 111.6
O4 Ni5 O12 174.7(3)
O4 Ni5 N1 90.5(4)
O12 Ni5 Ni2 77.7(2)
O12 Ni5 Ni3 114.3(2)
O12 Ni5 H6 64.9
N1 Ni5 Ni2 137.2(3)
N1 Ni5 Ni3 148.7(3)
N1 Ni5 H6 157.8
N1 Ni5 O12 93.2(4)
N2 Ni5 Ni2 59.0(3)
N2 Ni5 Ni3 115.9(3)
N2 Ni5 H6 102.4
N2 Ni5 O4 90.7(4)
N2 Ni5 O12 86.3(4)
N2 Ni5 N1 78.8(4)
N5 O2 Ni2 114.5(6)
N2 O1 Ni2 111.7(6)
C57 O5 Ni4 131.7(8)
C57 O6 Ni1 128.0(7)
C98 O7 Ni5 132.6(8)
Ni2 O16 H6 94.0
Ni3 O16 Ni2 127.3(4)
Ni3 O16 Ni5 110.9(3)
Ni3 O16 H6 117.7
Ni5 O16 Ni2 105.5(3)
Ni5 O16 H6 96.3
N11 O4 Ni5 112.2(7)
N8 O3 Ni4 110.8(7)
C29 O9 Ni2 125.8(8)
Ni3 O10 Ni1 98.0(3)
C29 O10 Ni1 117.4(7)
C29 O10 Ni3 124.2(7)
C43 O11 Ni2 128.7(9)
C43 O12 Ni5 127.3(9)
Ni4 O15 H13B 116.7
Ni1 O14 Ni3 98.1(3)
C71 O14 Ni1 116.4(7)
C71 O14 Ni3 115.5(7)
C98 O8 Ni3 130.1(7)
Ni1 O17 Ni2 123.3(4)
Ni1 O17 Ni4 108.7(3)
Ni1 O17 H4 116.6
Ni2 O17 H4 110.2
Ni4 O17 Ni2 110.0(3)
Ni4 O17 H4 79.3
C1 N1 Ni5 127.6(9)
C1 N1 C5 117.3(10)
C5 N1 Ni5 115.1(9)
O1 N2 Ni5 124.5(7)
O1 N2 C6 120.1(9)
C6 N2 Ni5 115.0(9)
C8 N4 Ni4 128.3(9)
C8 N4 C12 118.6(11)
C12 N4 Ni4 112.8(9)
O2 N5 Ni4 124.5(7)
C13 N5 Ni4 114.2(9)
C13 N5 O2 121.2(10)
C15 N7 Ni1 126.5(10)
C19 N7 Ni1 114.7(8)
C19 N7 C15 118.7(10)
O3 N8 Ni1 124.4(9)
C20 N8 Ni1 116.0(8)
C20 N8 O3 119.6(10)
C22 N10 Ni3 129.0(11)
C22 N10 C26 116.7(11)
C26 N10 Ni3 113.9(8)
O4 N11 Ni3 123.7(9)
C27 N11 Ni3 115.5(9)
C27 N11 O4 120.7(10)
N1 C1 H1 118.1
N1 C1 C2 123.8(12)
C2 C1 H1 118.1
C51 C52 H52 119.7
C53 C52 H52 119.7
C53 C52 C51 120.7(16)
C1 C2 H2 121.2
C3 C2 C1 117.6(13)
C3 C2 H2 121.2
N4 C8 H8 118.0
N4 C8 C9 124.1(12)
C9 C8 H8 118.0
C2 C3 H3 120.1
C4 C3 C2 119.8(12)
C4 C3 H3 120.1
C33 C32 H32 119.4
C31 C32 H32 119.4
C31 C32 C33 121.1(16)
C3 C4 H4A 120.0
C3 C4 C5 120.1(12)
C5 C4 H4A 120.0
C35 C36 H36 119.5
C31 C36 H36 119.5
C31 C36 C35 121.0(17)
N1 C5 C6 112.2(11)
C4 C5 N1 121.3(12)
C4 C5 C6 126.4(12)
C32 C33 H33 118.6
C34 C33 C32 123(2)
C34 C33 H33 118.6
N2 C6 C5 118.5(11)
N2 C6 C7 122.6(12)
C5 C6 C7 118.8(12)
C33 C34 H34 120.4
C33 C34 C35 119(2)
C35 C34 H34 120.4
N3 C7 C6 177.5(17)
C36 C35 H35 120.1
C34 C35 C36 120(2)
C34 C35 H35 120.1
C32 C31 C36 116.0(15)
C32 C31 C30 122.3(14)
C36 C31 C30 121.6(15)
C31 C30 H30 105.0
C31 C30 C29 111.9(11)
C37 C30 C31 113.7(11)
C37 C30 H30 105.0
C37 C30 C29 115.0(11)
C29 C30 H30 105.0
C8 C9 H9 121.1
C8 C9 C10 117.9(13)
C10 C9 H9 121.1
C9 C10 H10 120.1
C11 C10 C9 119.9(12)
C11 C10 H10 120.1
C10 C11 H11 120.5
C10 C11 C12 119.0(12)
C12 C11 H11 120.5
N4 C12 C11 120.4(12)
N4 C12 C13 114.6(12)
C11 C12 C13 124.9(13)
N5 C13 C12 118.7(11)
N5 C13 C14 120.9(12)
C12 C13 C14 120.4(12)
N6 C14 C13 176.4(16)
N7 C15 H15 119.7
N7 C15 C16 120.7(12)
C16 C15 H15 119.7
C15 C16 H16 119.8
C17 C16 C15 120.4(12)
C17 C16 H16 119.8
C16 C17 H17 121.0
C16 C17 C18 118.0(12)
C18 C17 H17 121.0
C17 C18 H18 120.6
C17 C18 C19 118.7(12)
C19 C18 H18 120.6
N7 C19 C18 123.4(10)
N7 C19 C20 115.3(13)
C18 C19 C20 121.2(14)
N8 C20 C19 115.7(12)
N8 C20 C21 121.3(11)
C21 C20 C19 122.9(14)
N9 C21 C20 176.0(14)
C38 C37 C30 120.7(13)
C42 C37 C30 123.4(14)
C42 C37 C38 115.9(13)
N10 C22 H22 118.1
N10 C22 C23 123.8(12)
C23 C22 H22 118.1
C22 C23 H23 120.1
C22 C23 C24 119.7(12)
C24 C23 H23 120.1
C23 C24 H24 121.0
C23 C24 C25 117.9(13)
C25 C24 H24 121.0
C24 C25 H25 120.3
C26 C25 C24 119.3(13)
C26 C25 H25 120.3
N10 C26 C25 122.4(11)
N10 C26 C27 114.6(13)
C25 C26 C27 122.6(14)
N11 C27 C26 117.2(12)
N11 C27 C28 120.7(11)
C28 C27 C26 122.0(14)
C37 C38 H38 119.4
C39 C38 C37 121.1(14)
C39 C38 H38 119.4
N12 C28 C27 179.3(15)
C91 C86 C87 120.0
C91 C86 C85 123.4(13)
C87 C86 C85 116.5(13)
C86 C91 H5A 120.0
C86 C91 C90 120.0
C90 C91 H5A 120.0
C91 C90 H0A 120.0
C89 C90 C91 120.0
C89 C90 H0A 120.0
C90 C89 H2A 120.0
C90 C89 C88 120.0
C88 C89 H2A 120.0
C89 C88 H3A 120.0
C87 C88 C89 120.0
C87 C88 H3A 120.0
C86 C87 H4AA 120.0
C88 C87 C86 120.0
C88 C87 H4AA 120.0
C86 C85 H29 106.9
C86 C85 C92 112.2(9)
C86 C85 C98 110.3(10)
C92 C85 H29 106.9
C92 C85 C98 113.3(11)
C98 C85 H29 106.9
C97 C92 C85 121.4(14)
C93 C92 C85 119.3(15)
C93 C92 C97 119.2(13)
C41 C40 H40 120.3
C41 C40 C39 119.5(17)
C39 C40 H40 120.3
C92 C97 H41 119.8
C92 C97 C96 120.4(14)
C96 C97 H41 119.8
C97 C96 H0B 120.3
C95 C96 C97 119.4(16)
C95 C96 H0B 120.3
C96 C95 H39 119.4
C96 C95 C94 121.1(15)
C94 C95 H39 119.4
O9 C29 O10 125.3(13)
O9 C29 C30 119.6(11)
O10 C29 C30 115.2(12)
C95 C94 H8A 120.3
C95 C94 C93 119.5(15)
C93 C94 H8A 120.3
C92 C93 C94 120.3(15)
C92 C93 H7A 119.9
C94 C93 H7A 119.9
O7 C98 C85 116.3(11)
O8 C98 O7 125.9(11)
O8 C98 C85 117.7(11)
C84 C79 C72 121.9(12)
C80 C79 C84 117.4(12)
C80 C79 C72 120.7(12)
C79 C84 H84 119.8
C83 C84 C79 120.5(12)
C83 C84 H84 119.8
C84 C83 H83 119.9
C82 C83 C84 120.2(13)
C82 C83 H83 119.9
C83 C82 H82 119.8
C83 C82 C81 120.3(13)
C81 C82 H82 119.8
C82 C81 H81 120.6
C80 C81 C82 118.7(12)
C80 C81 H81 120.6
C79 C80 H80 118.5
C81 C80 C79 122.9(12)
C81 C80 H80 118.5
C79 C72 H72 104.1
C79 C72 C71 115.3(12)
C73 C72 C79 114.6(10)
C73 C72 H72 104.1
C73 C72 C71 112.8(11)
C71 C72 H72 104.1
C78 C73 C72 120.5(13)
C74 C73 C72 122.4(13)
C74 C73 C78 117.1(13)
C73 C78 H78 118.9
C73 C78 C77 122.1(15)
C77 C78 H78 118.9
C78 C77 H77 120.9
C76 C77 C78 118.2(16)
C76 C77 H77 120.9
C77 C76 H76 119.8
C75 C76 C77 120.4(17)
C75 C76 H76 119.8
C76 C75 H75 119.7
C76 C75 C74 120.6(16)
C74 C75 H75 119.7
C73 C74 C75 121.6(15)
C73 C74 H74 119.2
C75 C74 H74 119.2
O14 C71 C72 117.0(13)
O13 C71 O14 124.2(11)
O13 C71 C72 118.1(14)
C40 C41 H1B 120.4
C40 C41 C42 119.1(17)
C42 C41 H1B 120.4
C66 C65 C58 120.0(13)
C70 C65 C66 119.0(13)
C70 C65 C58 121.0(16)
C65 C66 H66 119.1
C65 C66 C67 121.8(15)
C67 C66 H66 119.1
C66 C67 H67 121.3
C68 C67 C66 117.5(17)
C68 C67 H67 121.3
C67 C68 H68 119.6
C67 C68 C69 120.9(17)
C69 C68 H68 119.6
C68 C69 H69 119.9
C70 C69 C68 120.1(18)
C70 C69 H69 119.9
C37 C42 C41 123.8(16)
C37 C42 H3B 118.1
C41 C42 H3B 118.1
C65 C70 C69 120.7(17)
C65 C70 H70 119.7
C69 C70 H70 119.7
C65 C58 H58 106.9
C65 C58 C59 108.6(10)
C65 C58 C57 115.7(12)
C59 C58 H58 106.9
C57 C58 H58 106.9
C57 C58 C59 111.5(11)
C60 C59 C58 122.8(15)
C64 C59 C58 119.4(17)
C64 C59 C60 117.7(16)
C38 C39 C40 120.5(16)
C38 C39 H2B 119.7
C40 C39 H2B 119.7
C59 C60 H60 120.6
C59 C60 C61 118.9(17)
C61 C60 H60 120.6
C60 C61 H61 118.8
C62 C61 C60 122.3(19)
C62 C61 H61 118.8
C61 C62 H62 120.4
C63 C62 C61 119.2(19)
C63 C62 H62 120.4
C62 C63 H63 119.9
C62 C63 C64 120(2)
C64 C63 H63 119.9
C59 C64 C63 121.8(19)
C59 C64 H64 119.1
C63 C64 H64 119.1
O5 C57 O6 127.2(11)
O5 C57 C58 116.2(13)
O6 C57 C58 116.6(12)
C46 C45 C44 122.6(15)
C50 C45 C46 115.8(14)
C50 C45 C44 121.6(14)
C45 C46 H46 120.3
C47 C46 C45 119.5(15)
C47 C46 H46 120.3
C46 C47 H47 119.4
C48 C47 C46 121.1(16)
C48 C47 H47 119.4
C47 C48 H48 120.6
C49 C48 C47 118.8(17)
C49 C48 H48 120.6
C48 C49 H49 119.7
C50 C49 C48 120.5(17)
C50 C49 H49 119.7
C45 C50 H50 117.9
C49 C50 C45 124.2(16)
C49 C50 H50 117.9
C52 C51 C44 116.8(15)
C56 C51 C52 119.4(14)
C56 C51 C44 123.7(14)
C51 C56 H56 121.2
C51 C56 C55 117.6(16)
C55 C56 H56 121.2
C56 C55 H55 117.4
C54 C55 C56 125(2)
C54 C55 H55 117.4
C55 C54 H54 120.6
C55 C54 C53 118.8(17)
C53 C54 H54 120.6
C52 C53 H53 120.8
C54 C53 C52 118.4(16)
C54 C53 H53 120.8
C45 C44 C51 112.5(12)
C45 C44 H44 106.4
C45 C44 C43 111.5(11)
C51 C44 H44 106.4
C43 C44 C51 113.1(12)
C43 C44 H44 106.4
O11 C43 O12 129.3(14)
O11 C43 C44 117.6(13)
O12 C43 C44 113.1(14)
C101 N13 C105 108.8(12)
C101 N13 C100 107.5(12)
C101 N13 C104 114.9(12)
C100 N13 C105 111.1(12)
C100 N13 C104 109.5(13)
C104 N13 C105 105.1(10)
N13 C105 H91A 108.6
N13 C105 H91B 108.6
N13 C105 C106 114.7(11)
H91A C105 H91B 107.6
C106 C105 H91A 108.6
C106 C105 H91B 108.6
C105 C106 H92A 109.5
C105 C106 H92B 109.5
C105 C106 H92C 109.5
H92A C106 H92B 109.5
H92A C106 H92C 109.5
H92B C106 H92C 109.5
N13 C101 H87A 107.9
N13 C101 H87B 107.9
N13 C101 C102 117.6(13)
H87A C101 H87B 107.2
C102 C101 H87A 107.9
C102 C101 H87B 107.9
C101 C102 H88A 109.5
C101 C102 H88B 109.5
C101 C102 H88C 109.5
H88A C102 H88B 109.5
H88A C102 H88C 109.5
H88B C102 H88C 109.5
N13 C100 H86A 108.5
N13 C100 H86B 108.5
N13 C100 C99 115.1(12)
H86A C100 H86B 107.5
C99 C100 H86A 108.5
C99 C100 H86B 108.5
C100 C99 H85A 109.5
C100 C99 H85B 109.5
C100 C99 H85C 109.5
H85A C99 H85B 109.5
H85A C99 H85C 109.5
H85B C99 H85C 109.5
N13 C104 H90A 108.8
N13 C104 H90B 108.8
N13 C104 C103 113.7(10)
H90A C104 H90B 107.7
C103 C104 H90A 108.8
C103 C104 H90B 108.8
C104 C103 H89A 109.5
C104 C103 H89B 109.5
C104 C103 H89C 109.5
H89A C103 H89B 109.5
H89A C103 H89C 109.5
H89B C103 H89C 109.5
Cl2 C108 Cl1 101.5(12)
Cl3 C107 Cl4 109.6(9)
Cl3 C107 Cl4A 92.5(13)
Cl4 C107 Cl4A 39.8(13)
Cl6 C109 Cl5 105(2)

loop_
_geom_bond_atom_site_label_1
_geom_bond_atom_site_label_2
_geom_bond_distance
Ni1 Ni3 3.236(2)
Ni1 Ni4 3.271(2)
Ni1 O6 2.042(9)
Ni1 O10 2.172(8)
Ni1 O14 2.113(7)
Ni1 O17 2.013(7)
Ni1 N7 2.076(10)
Ni1 N8 2.036(10)
Ni2 Ni4 3.324(2)
Ni2 Ni5 3.226(2)
Ni2 O2 2.063(8)
Ni2 O1 2.038(7)
Ni2 O16 2.041(6)
Ni2 H6 2.3024
Ni2 O9 2.074(9)
Ni2 O11 2.104(10)
Ni2 O17 2.046(7)
Ni3 Ni5 3.290(2)
Ni3 O16 1.983(7)
Ni3 O10 2.117(8)
Ni3 O14 2.171(8)
Ni3 O8 2.034(8)
Ni3 N10 2.100(10)
Ni3 N11 2.054(10)
Ni4 O5 2.027(8)
Ni4 O3 2.057(9)
Ni4 O15 2.158(9)
Ni4 O17 2.013(7)
Ni4 H4 2.0581
Ni4 N4 2.078(10)
Ni4 N5 2.035(10)
Ni5 O7 2.041(8)
Ni5 O16 2.011(7)
Ni5 H6 2.3060
Ni5 O4 2.057(9)
Ni5 O12 2.071(10)
Ni5 N1 2.061(9)
Ni5 N2 2.042(9)
O2 N5 1.310(11)
O1 N2 1.300(11)
O5 C57 1.249(14)
O6 C57 1.278(15)
O7 C98 1.265(13)
O16 H6 0.9303
O4 N11 1.315(12)
O3 N8 1.321(11)
O9 C29 1.238(14)
O10 C29 1.284(13)
O11 C43 1.244(16)
O12 C43 1.288(16)
O15 H13B 0.8733
O14 C71 1.280(15)
O13 C71 1.243(15)
O8 C98 1.264(13)
O17 H4 0.9463
N1 C1 1.328(15)
N1 C5 1.375(14)
N2 C6 1.302(14)
N3 C7 1.148(16)
N4 C8 1.300(15)
N4 C12 1.363(15)
N5 C13 1.308(14)
N6 C14 1.175(17)
N7 C15 1.330(14)
N7 C19 1.301(14)
N8 C20 1.297(14)
N9 C21 1.155(16)
N10 C22 1.328(14)
N10 C26 1.341(15)
N11 C27 1.305(14)
N12 C28 1.135(16)
C1 H1 0.9500
C1 C2 1.385(17)
C52 H52 0.9500
C52 C51 1.412(18)
C52 C53 1.41(2)
C2 H2 0.9500
C2 C3 1.382(17)
C8 H8 0.9500
C8 C9 1.362(17)
C3 H3 0.9500
C3 C4 1.356(16)
C32 H32 0.9500
C32 C33 1.38(2)
C32 C31 1.345(18)
C4 H4A 0.9500
C4 C5 1.373(16)
C36 H36 0.9500
C36 C35 1.41(2)
C36 C31 1.39(2)
C5 C6 1.459(17)
C33 H33 0.9500
C33 C34 1.31(2)
C6 C7 1.46(2)
C34 H34 0.9500
C34 C35 1.33(3)
C35 H35 0.9500
C31 C30 1.495(18)
C30 H30 1.0000
C30 C37 1.485(17)
C30 C29 1.500(17)
C9 H9 0.9500
C9 C10 1.387(17)
C10 H10 0.9500
C10 C11 1.349(17)
C11 H11 0.9500
C11 C12 1.398(17)
C12 C13 1.435(17)
C13 C14 1.46(2)
C15 H15 0.9500
C15 C16 1.404(17)
C16 H16 0.9500
C16 C17 1.356(17)
C17 H17 0.9500
C17 C18 1.366(17)
C18 H18 0.9500
C18 C19 1.395(17)
C19 C20 1.473(16)
C20 C21 1.44(2)
C37 C38 1.399(17)
C37 C42 1.373(18)
C22 H22 0.9500
C22 C23 1.349(17)
C23 H23 0.9500
C23 C24 1.361(17)
C24 H24 0.9500
C24 C25 1.373(17)
C25 H25 0.9500
C25 C26 1.372(17)
C26 C27 1.478(17)
C27 C28 1.43(2)
C38 H38 0.9500
C38 C39 1.370(19)
C86 C91 1.3900
C86 C87 1.3900
C86 C85 1.480(15)
C91 H5A 0.9500
C91 C90 1.3900
C90 H0A 0.9500
C90 C89 1.3900
C89 H2A 0.9500
C89 C88 1.3900
C88 H3A 0.9500
C88 C87 1.3900
C87 H4AA 0.9500
C85 H29 1.0000
C85 C92 1.526(17)
C85 C98 1.559(16)
C92 C97 1.369(17)
C92 C93 1.354(17)
C40 H40 0.9500
C40 C41 1.35(2)
C40 C39 1.39(2)
C97 H41 0.9500
C97 C96 1.424(18)
C96 H0B 0.9500
C96 C95 1.329(19)
C95 H39 0.9500
C95 C94 1.37(2)
C94 H8A 0.9500
C94 C93 1.415(19)
C93 H7A 0.9500
C79 C84 1.399(16)
C79 C80 1.369(16)
C79 C72 1.518(17)
C84 H84 0.9500
C84 C83 1.377(18)
C83 H83 0.9500
C83 C82 1.368(18)
C82 H82 0.9500
C82 C81 1.382(17)
C81 H81 0.9500
C81 C80 1.364(17)
C80 H80 0.9500
C72 H72 1.0000
C72 C73 1.466(17)
C72 C71 1.547(17)
C73 C78 1.376(18)
C73 C74 1.364(17)
C78 H78 0.9500
C78 C77 1.39(2)
C77 H77 0.9500
C77 C76 1.37(2)
C76 H76 0.9500
C76 C75 1.34(2)
C75 H75 0.9500
C75 C74 1.37(2)
C74 H74 0.9500
C41 H1B 0.9500
C41 C42 1.38(2)
C65 C66 1.382(17)
C65 C70 1.368(18)
C65 C58 1.525(18)
C66 H66 0.9500
C66 C67 1.398(19)
C67 H67 0.9500
C67 C68 1.38(2)
C68 H68 0.9500
C68 C69 1.39(2)
C69 H69 0.9500
C69 C70 1.37(2)
C42 H3B 0.9500
C70 H70 0.9500
C58 H58 1.0000
C58 C59 1.550(19)
C58 C57 1.532(16)
C59 C60 1.382(19)
C59 C64 1.33(2)
C39 H2B 0.9500
C60 H60 0.9500
C60 C61 1.38(2)
C61 H61 0.9500
C61 C62 1.32(2)
C62 H62 0.9500
C62 C63 1.32(2)
C63 H63 0.9500
C63 C64 1.40(2)
C64 H64 0.9500
C45 C46 1.409(18)
C45 C50 1.381(19)
C45 C44 1.501(18)
C46 H46 0.9500
C46 C47 1.39(2)
C47 H47 0.9500
C47 C48 1.37(2)
C48 H48 0.9500
C48 C49 1.36(2)
C49 H49 0.9500
C49 C50 1.33(2)
C50 H50 0.9500
C51 C56 1.374(19)
C51 C44 1.555(18)
C56 H56 0.9500
C56 C55 1.39(2)
C55 H55 0.9500
C55 C54 1.32(2)
C54 H54 0.9500
C54 C53 1.40(2)
C53 H53 0.9500
C44 H44 1.0000
C44 C43 1.537(18)
N13 C105 1.556(17)
N13 C101 1.476(17)
N13 C100 1.525(19)
N13 C104 1.528(17)
C105 H91A 0.9900
C105 H91B 0.9900
C105 C106 1.594(16)
C106 H92A 0.9800
C106 H92B 0.9800
C106 H92C 0.9800
C101 H87A 0.9900
C101 H87B 0.9900
C101 C102 1.55(2)
C102 H88A 0.9800
C102 H88B 0.9800
C102 H88C 0.9800
C100 H86A 0.9900
C100 H86B 0.9900
C100 C99 1.61(2)
C99 H85A 0.9800
C99 H85B 0.9800
C99 H85C 0.9800
C104 H90A 0.9900
C104 H90B 0.9900
C104 C103 1.641(16)
C103 H89A 0.9800
C103 H89B 0.9800
C103 H89C 0.9800
Cl1 C108 1.862(19)
Cl2 C108 1.778(18)
Cl3 C107 1.728(16)
C107 Cl4 1.772(16)
C107 Cl4A 1.90(4)
Cl6 C109 1.75(2)
Cl5 C109 1.75(3)
